data_4342241
loop_
_publ_author_name
'Kosaka, Wataru'
'Morita, Takaumi'
'Yokoyama, Taiga'
'Zhang, Jun'
'Miyasaka, Hitoshi'

_publ_section_title
;
 Fully Electron-Transferred Donor/Acceptor Layered Frameworks with
 TCNQ(2-).
;
_journal_issue 4
_journal_name_full 'Inorganic chemistry'
_journal_page_first 1518
_journal_page_last 1527
_journal_paper_doi 10.1021/ic502513p
_journal_volume 54
_journal_year 2015
_chemical_formula_moiety 'C42 H48 O10.5 Ru2'
_chemical_formula_sum 'C42 H48 O10.5 Ru2'
_chemical_formula_weight 922.97
_space_group_crystal_system monoclinic
_space_group_IT_number 14
_space_group_name_Hall '-P 2yn'
_space_group_name_H-M_alt 'P 1 21/n 1'
_symmetry_space_group_name_Hall '-P 2yn'
_symmetry_space_group_name_H-M 'P 1 21/n 1'
_atom_sites_solution_hydrogens geom
_atom_sites_solution_primary direct
_atom_sites_solution_secondary difmap
_cell_angle_alpha 90.0000
_cell_angle_beta 103.546(5)
_cell_angle_gamma 90.0000
_cell_formula_units_Z 4
_cell_length_a 9.4595(9)
_cell_length_b 21.3458(19)
_cell_length_c 20.198(2)
_cell_measurement_reflns_used 13094
_cell_measurement_temperature 103
_cell_measurement_theta_max 27.50
_cell_measurement_theta_min 3.04
_cell_volume 3964.9(7)
_computing_cell_refinement CrystalClear
_computing_data_collection 'CrystalClear (Rigaku Inc., 2008)'
_computing_data_reduction CrystalClear
_computing_molecular_graphics 'CrystalStructure 4.1'
_computing_publication_material 'CrystalStructure 4.1 (Rigaku, 2014)'
_computing_structure_refinement 'SHELXL2013 (Sheldrick, 2008)'
_computing_structure_solution 'SHELXS97 (Sheldrick, 2008)'
_diffrn_ambient_temperature 103
_diffrn_detector_area_resol_mean 7.314
_diffrn_measured_fraction_theta_full 0.935
_diffrn_measured_fraction_theta_max 0.962
_diffrn_measurement_device_type 'Rigaku Saturn70'
_diffrn_measurement_method \w
_diffrn_radiation_type 'Mo K\a'
_diffrn_radiation_wavelength 0.71075
_diffrn_reflns_av_R_equivalents 0.0268
_diffrn_reflns_Laue_measured_fraction_full 0.935
_diffrn_reflns_Laue_measured_fraction_max 0.962
_diffrn_reflns_limit_h_max 10
_diffrn_reflns_limit_h_min -11
_diffrn_reflns_limit_k_max 23
_diffrn_reflns_limit_k_min -25
_diffrn_reflns_limit_l_max 23
_diffrn_reflns_limit_l_min -23
_diffrn_reflns_number 23983
_diffrn_reflns_point_group_measured_fraction_full 0.935
_diffrn_reflns_point_group_measured_fraction_max 0.962
_diffrn_reflns_theta_full 25.242
_diffrn_reflns_theta_max 24.996
_diffrn_reflns_theta_min 4.231
_diffrn_standards_number 0
_exptl_absorpt_coefficient_mu 0.821
_exptl_absorpt_correction_T_max 0.929
_exptl_absorpt_correction_T_min 0.824
_exptl_absorpt_correction_type multi-scan
_exptl_absorpt_process_details 'REQAB (Rigaku, 1998)'
_exptl_crystal_colour blown
_exptl_crystal_density_diffrn 1.546
_exptl_crystal_density_method 'not measured'
_exptl_crystal_description platelet
_exptl_crystal_F_000 1888.00
_exptl_crystal_size_max 0.350
_exptl_crystal_size_mid 0.320
_exptl_crystal_size_min 0.090
_refine_diff_density_max 0.79
_refine_diff_density_min -0.72
_refine_ls_extinction_method none
_refine_ls_goodness_of_fit_ref 1.063
_refine_ls_hydrogen_treatment constr
_refine_ls_number_parameters 505
_refine_ls_number_reflns 6709
_refine_ls_number_restraints 0
_refine_ls_R_factor_all 0.0332
_refine_ls_R_factor_gt 0.0315
_refine_ls_shift/su_max 0.001
_refine_ls_structure_factor_coef Fsqd
_refine_ls_weighting_details 'w = 1/[\s^2^(Fo^2^)+(0.0416P)^2^+5.8049P] where P=(Fo^2^+2Fc^2^)/3'
_refine_ls_weighting_scheme calc
_refine_ls_wR_factor_gt 0.0808
_refine_ls_wR_factor_ref 0.0823
_reflns_number_gt 6300
_reflns_number_total 6709
_reflns_threshold_expression F^2^>2.0\s(F^2^)
_cod_data_source_file ic502513p_si_007.cif
_cod_data_source_block '_100315'
_cod_depositor_comments 'Adding full bibliography for 4342238--4342248.cif.'
_cod_original_cell_volume 3965.0(7)
_cod_database_code 4342241
_shelxl_res_file
;
TITL _100315
CELL  0.71075 9.45950 21.34580 20.19840 90.00000 103.54590 90.00000
ZERR  4 0.00090 0.00190 0.00210 0.00000 0.00460 0.00000
LATT 1
SYMM .50-X, .50+Y, .50-Z
SFAC H O C RU
UNIT 192 42 168 8
SHEL 99999.000000 0.840885
L.S. 15
FMAP 2
PLAN -25
WPDB -2
HTAB
BOND $H
CONF
LIST 4
TEMP -170.0
ACTA
SIZE 0.350 0.320 0.090
WGHT    0.041600    5.804900
FVAR       5.22074
RU1   4    0.882773    0.615827    0.299627    11.00000    0.01738    0.01575 =
         0.01538    0.00022    0.00367   -0.00379
RU2   4    1.040558    0.670850    0.253546    11.00000    0.01749    0.01379 =
         0.01439   -0.00002    0.00361   -0.00326
O1    2    1.019908    0.626411    0.394379    11.00000    0.02345    0.02526 =
         0.01577    0.00118    0.00377   -0.00760
O2    2    1.176319    0.681591    0.348959    11.00000    0.02169    0.02597 =
         0.01542   -0.00001    0.00325   -0.00769
O3    2    0.992570    0.535157    0.288365    11.00000    0.02115    0.01688 =
         0.02424    0.00160    0.00745   -0.00339
O4    2    1.148840    0.589372    0.242554    11.00000    0.02194    0.01521 =
         0.02412    0.00284    0.00857   -0.00255
O5    2    0.747536    0.606108    0.203888    11.00000    0.02009    0.02246 =
         0.01734    0.00034    0.00199   -0.00471
O6    2    0.904899    0.660201    0.158704    11.00000    0.02086    0.02117 =
         0.01706   -0.00001    0.00349   -0.00443
O7    2    0.777305    0.697877    0.312839    11.00000    0.02250    0.01921 =
         0.02413    0.00052    0.00958   -0.00323
O8    2    0.933062    0.752246    0.266933    11.00000    0.02340    0.01581 =
         0.02361   -0.00125    0.00815   -0.00215
O9    2    0.726904    0.553474    0.346751    11.00000    0.02234    0.03897 =
         0.03287    0.01578    0.00768   -0.00343
O10   2    1.209782    0.716936    0.198961    11.00000    0.01696    0.02023 =
         0.01836    0.00099    0.00358   -0.00199
O11   2    0.863519    0.458520   -0.032157    10.50000    0.03418    0.03711 =
         0.04925   -0.01224    0.01283   -0.00546
C1    3    1.137532    0.656987    0.399080    11.00000    0.02159    0.01831 =
         0.01629   -0.00123    0.00368   -0.00056
C2    3    1.236050    0.664177    0.467932    11.00000    0.02368    0.01822 =
         0.01878    0.00107    0.00105   -0.00279
C3    3    1.181881    0.669841    0.526804    11.00000    0.03613    0.02326 =
         0.01975    0.00152    0.00445   -0.00041
C4    3    1.024077    0.670248    0.525390    11.00000    0.04371    0.06437 =
         0.02508   -0.00373    0.01593    0.00532
AFIX  33
H4A   1    0.967876    0.663451    0.478633    11.00000   -1.20000
H4B   1    1.002655    0.636772    0.554780    11.00000   -1.20000
H4C   1    0.997654    0.710788    0.541825    11.00000   -1.20000
AFIX   0
C5    3    1.281640    0.678721    0.588577    11.00000    0.05352    0.03580 =
         0.01822    0.00169    0.00262    0.00053
AFIX  43
H5    1    1.246815    0.683876    0.628701    11.00000   -1.20000
AFIX   0
C6    3    1.428737    0.680287    0.593528    11.00000    0.04883    0.04189 =
         0.02762    0.00495   -0.01357   -0.00481
AFIX  43
H6    1    1.494161    0.685931    0.636611    11.00000   -1.20000
AFIX   0
C7    3    1.481753    0.673577    0.535204    11.00000    0.02590    0.05166 =
         0.04245    0.00438   -0.00817   -0.00764
AFIX  43
H7    1    1.583507    0.673935    0.538262    11.00000   -1.20000
AFIX   0
C8    3    1.384806    0.666374    0.472673    11.00000    0.02633    0.03773 =
         0.02983    0.00186    0.00133   -0.00567
AFIX  43
H8    1    1.420438    0.662897    0.432588    11.00000   -1.20000
AFIX   0
C9    3    1.102995    0.538810    0.263190    11.00000    0.02245    0.01922 =
         0.01423   -0.00048   -0.00103   -0.00451
C10   3    1.182343    0.480045    0.255353    11.00000    0.01672    0.01806 =
         0.02710    0.00146    0.00133   -0.00156
C11   3    1.183964    0.427941    0.298283    11.00000    0.02155    0.02090 =
         0.03677    0.00578    0.00379    0.00036
C12   3    1.118092    0.428221    0.359344    11.00000    0.04372    0.03223 =
         0.04287    0.01851    0.01291    0.00829
AFIX  33
H12A  1    1.073145    0.469066    0.362903    11.00000   -1.20000
H12B  1    1.044032    0.395333    0.354225    11.00000   -1.20000
H12C  1    1.194248    0.420447    0.400627    11.00000   -1.20000
AFIX   0
C13   3    1.253639    0.374271    0.283726    11.00000    0.02568    0.02252 =
         0.05153    0.01011    0.00641    0.00175
AFIX  43
H13   1    1.255957    0.338531    0.311988    11.00000   -1.20000
AFIX   0
C14   3    1.319847    0.370825    0.229632    11.00000    0.03213    0.02054 =
         0.06259   -0.00042    0.01314    0.00731
AFIX  43
H14   1    1.364418    0.332959    0.220416    11.00000   -1.20000
AFIX   0
C15   3    1.320661    0.422991    0.189019    11.00000    0.03364    0.03176 =
         0.04629   -0.00162    0.01706    0.00556
AFIX  43
H15   1    1.367731    0.421483    0.152346    11.00000   -1.20000
AFIX   0
C16   3    1.252467    0.477327    0.202204    11.00000    0.02671    0.02005 =
         0.03409    0.00131    0.00910    0.00100
AFIX  43
H16   1    1.253598    0.513245    0.174561    11.00000   -1.20000
AFIX   0
C17   3    0.785354    0.631120    0.153675    11.00000    0.02091    0.01664 =
         0.02000   -0.00227    0.00528    0.00202
C18   3    0.686001    0.628037    0.084275    11.00000    0.02055    0.01857 =
         0.01984   -0.00281    0.00333    0.00330
C19   3    0.561400    0.589958    0.068689    11.00000    0.01982    0.02513 =
         0.02313   -0.00397    0.00423    0.00044
C20   3    0.513297    0.547725    0.118915    11.00000    0.02583    0.04008 =
         0.02895   -0.00188    0.00287   -0.01273
AFIX  33
H20A  1    0.581354    0.551472    0.163505    11.00000   -1.20000
H20B  1    0.415700    0.559958    0.122783    11.00000   -1.20000
H20C  1    0.511513    0.504245    0.103162    11.00000   -1.20000
AFIX   0
C21   3    0.477643    0.591216    0.001693    11.00000    0.02159    0.03306 =
         0.02668   -0.00516    0.00049   -0.00036
AFIX  43
H21   1    0.393819    0.565324   -0.010125    11.00000   -1.20000
AFIX   0
C22   3    0.512481    0.628769   -0.047898    11.00000    0.03183    0.03038 =
         0.02186   -0.00306   -0.00299    0.00963
AFIX  43
H22   1    0.453004    0.628482   -0.092877    11.00000   -1.20000
AFIX   0
C23   3    0.634210    0.666801   -0.031899    11.00000    0.04252    0.02583 =
         0.02079    0.00257    0.00339    0.00436
AFIX  43
H23   1    0.658519    0.693076   -0.065545    11.00000   -1.20000
AFIX   0
C24   3    0.719774    0.666034    0.033584    11.00000    0.03038    0.02036 =
         0.02271   -0.00054    0.00178   -0.00110
AFIX  43
H24   1    0.803702    0.691928    0.044566    11.00000   -1.20000
AFIX   0
C25   3    0.826581    0.748852    0.295264    11.00000    0.02114    0.02397 =
         0.01368   -0.00229   -0.00113   -0.00362
C26   3    0.757192    0.809145    0.307668    11.00000    0.01898    0.02251 =
         0.01942   -0.00340   -0.00155   -0.00013
C27   3    0.671446    0.815519    0.355602    11.00000    0.02117    0.03118 =
         0.02639   -0.00271    0.00220    0.00127
C28   3    0.638236    0.763056    0.399435    11.00000    0.03558    0.04087 =
         0.03510   -0.00200    0.01985    0.00159
AFIX  33
H28A  1    0.681662    0.724103    0.387814    11.00000   -1.20000
H28B  1    0.678765    0.773056    0.447491    11.00000   -1.20000
H28C  1    0.532664    0.757864    0.391529    11.00000   -1.20000
AFIX   0
C29   3    0.618310    0.875248    0.364694    11.00000    0.02566    0.03966 =
         0.03479   -0.00422    0.00717    0.00963
AFIX  43
H29   1    0.560120    0.880655    0.396749    11.00000   -1.20000
AFIX   0
C30   3    0.647702    0.926673    0.328559    11.00000    0.03113    0.02952 =
         0.03476   -0.00305   -0.00115    0.01183
AFIX  43
H30   1    0.609908    0.966592    0.336090    11.00000   -1.20000
AFIX   0
C31   3    0.731927    0.920247    0.281474    11.00000    0.03557    0.02511 =
         0.02648    0.00168   -0.00136    0.00477
AFIX  43
H31   1    0.751723    0.955375    0.256209    11.00000   -1.20000
AFIX   0
C32   3    0.786837    0.861754    0.271820    11.00000    0.02523    0.02622 =
         0.01968   -0.00191   -0.00026    0.00033
AFIX  43
H32   1    0.846089    0.857187    0.240096    11.00000   -1.20000
AFIX   0
C33   3    0.778111    0.512466    0.404446    11.00000    0.03638    0.04550 =
         0.04267    0.02109    0.00532   -0.00324
AFIX  23
H33A  1    0.866006    0.530037    0.435443    11.00000   -1.20000
H33B  1    0.801807    0.470516    0.389141    11.00000   -1.20000
AFIX   0
C34   3    0.655282    0.508462    0.439391    11.00000    0.05314    0.05315 =
         0.03862    0.01310    0.01718   -0.00820
AFIX  23
H34A  1    0.660221    0.542733    0.472880    11.00000   -1.20000
H34B  1    0.655256    0.467714    0.462796    11.00000   -1.20000
AFIX   0
C35   3    0.523465    0.515072    0.381102    11.00000    0.03360    0.06287 =
         0.05669    0.00913    0.02004   -0.01065
AFIX  23
H35A  1    0.496153    0.474371    0.358166    11.00000   -1.20000
H35B  1    0.439506    0.531824    0.396945    11.00000   -1.20000
AFIX   0
C36   3    0.573286    0.560745    0.334434    11.00000    0.02260    0.05278 =
         0.04433    0.01083    0.00584   -0.00450
AFIX  23
H36A  1    0.526695    0.551313    0.286277    11.00000   -1.20000
H36B  1    0.548138    0.604156    0.344581    11.00000   -1.20000
AFIX   0
C37   3    1.360187    0.716590    0.236270    11.00000    0.01986    0.03163 =
         0.02885    0.00462    0.00059   -0.00075
AFIX  23
H37A  1    1.386104    0.675691    0.258987    11.00000   -1.20000
H37B  1    1.378271    0.749996    0.271242    11.00000   -1.20000
AFIX   0
C38   3    1.448681    0.728277    0.182976    11.00000    0.02138    0.04163 =
         0.03806    0.00383    0.00849    0.00045
AFIX  23
H38A  1    1.528775    0.697518    0.187782    11.00000   -1.20000
H38B  1    1.490392    0.771033    0.187626    11.00000   -1.20000
AFIX   0
C39   3    1.339329    0.720485    0.114178    11.00000    0.02970    0.03260 =
         0.03248    0.00239    0.01425    0.00254
AFIX  23
H39A  1    1.312265    0.761572    0.092101    11.00000   -1.20000
H39B  1    1.379369    0.693511    0.083110    11.00000   -1.20000
AFIX   0
C40   3    1.210984    0.689888    0.133148    11.00000    0.02887    0.02862 =
         0.02226   -0.00460    0.00797    0.00162
AFIX  23
H40A  1    1.119724    0.699565    0.099236    11.00000   -1.20000
H40B  1    1.223453    0.643860    0.136523    11.00000   -1.20000
AFIX   0
C41   3    1.000116    0.562724    0.039587    10.50000    0.02807    0.04605 =
         0.07344   -0.02500    0.00472    0.00302
C42   3    1.020379    0.531654    0.033819    10.50000    0.04210    0.05696 =
         0.04053   -0.01246    0.00179   -0.01479
C43   3    0.879613    0.520406   -0.007118    11.00000    0.04236    0.05128 =
         0.07399   -0.02815    0.00707   -0.00300
HKLF 4
 
REM  _100315
REM R1 =  0.0315 for    6300 Fo > 4sig(Fo)  and  0.0332 for all    6709 data
REM    505 parameters refined using      0 restraints
 
END  
     
WGHT      0.0417      5.7986 

REM No hydrogen bonds found for HTAB generation

REM Highest difference peak  0.788,  deepest hole -0.724,  1-sigma level  0.077
Q1    1   0.5866  0.5184  0.1382  11.00000  0.05    0.72
Q2    1   1.0403  0.6159  0.1966  11.00000  0.05    0.64
Q3    1   0.0446  0.0944  0.2556  11.00000  0.05    0.61
Q4    1   0.4944  0.5698  0.1596  11.00000  0.05    0.60
Q5    1   0.4214  0.5246  0.0957  11.00000  0.05    0.54
Q6    1   0.7282  0.7441  0.4257  11.00000  0.05    0.54
Q7    1   1.0023  0.4254  0.3457  11.00000  0.05    0.53
Q8    1   0.6171  0.5417  0.2031  11.00000  0.05    0.53
Q9    1   0.7205  0.6729  0.3433  11.00000  0.05    0.52
Q10   1   0.5853  0.7277  0.3717  11.00000  0.05    0.48
Q11   1   1.0138  0.6788  0.5747  11.00000  0.05    0.47
Q12   1   0.5797  0.7782  0.4315  11.00000  0.05    0.46
Q13   1   1.1495  0.4663  0.3857  11.00000  0.05    0.46
Q14   1   0.8821  0.6698  0.2439  11.00000  0.05    0.44
Q15   1   1.1956  0.6151  0.2050  11.00000  0.05    0.44
Q16   1   0.9753  0.7014  0.4873  11.00000  0.05    0.44
Q17   1   1.1598  0.3882  0.3825  11.00000  0.05    0.43
Q18   1   0.9816  0.6239  0.5130  11.00000  0.05    0.43
Q19   1   0.8818  0.7264  0.3001  11.00000  0.05    0.40
Q20   1   1.1969  0.6720  0.1448  11.00000  0.05    0.37
Q21   1   0.9551  0.5934  0.3012  11.00000  0.05    0.37
Q22   1   0.8840  0.1495  0.3006  11.00000  0.05    0.36
Q23   1   0.8002  0.5183  0.0148  11.00000  0.05    0.35
Q24   1   0.1462  0.1141  0.3986  11.00000  0.05    0.34
Q25   1   0.1950  0.0949  0.1457  11.00000  0.05    0.34
;

loop_
_symmetry_equiv_pos_site_id
_space_group_symop_operation_xyz
1 +X,+Y,+Z
2 1/2-X,1/2+Y,1/2-Z
3 -X,-Y,-Z
4 1/2+X,1/2-Y,1/2+Z

loop_
_atom_site_label
_atom_site_type_symbol
_atom_site_fract_x
_atom_site_fract_y
_atom_site_fract_z
_atom_site_U_iso_or_equiv
_atom_site_adp_type
_atom_site_occupancy
_atom_site_site_symmetry_multiplicity
_atom_site_calc_flag
_atom_site_refinement_flags
Ru(1) Ru 0.88277(2) 0.61583(2) 0.29963(2) 0.01620(8) Uani 1 4 d .
Ru(2) Ru 1.04056(2) 0.67085(2) 0.25355(2) 0.01524(8) Uani 1 4 d .
O(1) O 1.0199(2) 0.62641(9) 0.39438(9) 0.0216(4) Uani 1 4 d .
O(2) O 1.1763(2) 0.68159(9) 0.34896(9) 0.0212(4) Uani 1 4 d .
O(3) O 0.99257(19) 0.53516(8) 0.28837(9) 0.0204(4) Uani 1 4 d .
O(4) O 1.14884(19) 0.58937(8) 0.24255(9) 0.0199(4) Uani 1 4 d .
O(5) O 0.7475(2) 0.60611(8) 0.20389(9) 0.0204(4) Uani 1 4 d .
O(6) O 0.9049(2) 0.66020(8) 0.15870(9) 0.0199(4) Uani 1 4 d .
O(7) O 0.7773(2) 0.69788(8) 0.31284(9) 0.0213(4) Uani 1 4 d .
O(8) O 0.93306(19) 0.75225(8) 0.26693(9) 0.0205(4) Uani 1 4 d .
O(9) O 0.7269(2) 0.55347(10) 0.34675(10) 0.0312(5) Uani 1 4 d .
O(10) O 1.20978(19) 0.71694(8) 0.19896(9) 0.0186(4) Uani 1 4 d .
O(11) O 0.8635(5) 0.4585(2) -0.0322(2) 0.0397(11) Uani 0.5 4 d .
C(1) C 1.1375(3) 0.65699(12) 0.39908(13) 0.0189(5) Uani 1 4 d .
C(2) C 1.2361(3) 0.66418(12) 0.46793(13) 0.0209(5) Uani 1 4 d .
C(3) C 1.1819(3) 0.66984(13) 0.52680(14) 0.0267(6) Uani 1 4 d .
C(4) C 1.0241(4) 0.67025(18) 0.52539(17) 0.0431(8) Uani 1 4 d .
C(5) C 1.2816(4) 0.67872(15) 0.58858(15) 0.0368(7) Uani 1 4 d .
C(6) C 1.4287(4) 0.68029(16) 0.59353(17) 0.0432(8) Uani 1 4 d .
C(7) C 1.4817(4) 0.67358(17) 0.53520(18) 0.0427(8) Uani 1 4 d .
C(8) C 1.3848(3) 0.66637(15) 0.47267(16) 0.0322(7) Uani 1 4 d .
C(9) C 1.1030(3) 0.53881(12) 0.26319(12) 0.0195(5) Uani 1 4 d .
C(10) C 1.1823(3) 0.48004(12) 0.25535(14) 0.0213(5) Uani 1 4 d .
C(11) C 1.1840(3) 0.42794(13) 0.29828(15) 0.0269(6) Uani 1 4 d .
C(12) C 1.1181(4) 0.42822(15) 0.35934(17) 0.0391(8) Uani 1 4 d .
C(13) C 1.2536(3) 0.37427(14) 0.28373(18) 0.0337(7) Uani 1 4 d .
C(14) C 1.3199(4) 0.37083(14) 0.22963(19) 0.0381(8) Uani 1 4 d .
C(15) C 1.3207(3) 0.42299(15) 0.18902(17) 0.0360(7) Uani 1 4 d .
C(16) C 1.2525(3) 0.47733(13) 0.20220(15) 0.0266(6) Uani 1 4 d .
C(17) C 0.7853(3) 0.63112(12) 0.15368(13) 0.0191(5) Uani 1 4 d .
C(18) C 0.6860(3) 0.62804(12) 0.08427(13) 0.0199(5) Uani 1 4 d .
C(19) C 0.5614(3) 0.58996(13) 0.06869(14) 0.0228(6) Uani 1 4 d .
C(20) C 0.5133(3) 0.54772(15) 0.11892(15) 0.0322(7) Uani 1 4 d .
C(21) C 0.4776(3) 0.59122(14) 0.00169(15) 0.0280(6) Uani 1 4 d .
C(22) C 0.5125(3) 0.62877(14) -0.04790(15) 0.0296(6) Uani 1 4 d .
C(23) C 0.6342(4) 0.66680(13) -0.03190(15) 0.0304(7) Uani 1 4 d .
C(24) C 0.7198(3) 0.66603(12) 0.03358(14) 0.0252(6) Uani 1 4 d .
C(25) C 0.8266(3) 0.74885(13) 0.29526(13) 0.0205(5) Uani 1 4 d .
C(26) C 0.7572(3) 0.80914(13) 0.30767(13) 0.0213(5) Uani 1 4 d .
C(27) C 0.6714(3) 0.81552(14) 0.35560(15) 0.0268(6) Uani 1 4 d .
C(28) C 0.6382(4) 0.76306(15) 0.39943(16) 0.0353(7) Uani 1 4 d .
C(29) C 0.6183(3) 0.87525(15) 0.36469(16) 0.0334(7) Uani 1 4 d .
C(30) C 0.6477(3) 0.92667(14) 0.32856(16) 0.0333(7) Uani 1 4 d .
C(31) C 0.7319(3) 0.92025(14) 0.28147(15) 0.0305(6) Uani 1 4 d .
C(32) C 0.7868(3) 0.86175(13) 0.27182(14) 0.0246(6) Uani 1 4 d .
C(33) C 0.7781(4) 0.51247(17) 0.40445(18) 0.0422(8) Uani 1 4 d .
C(34) C 0.6553(4) 0.50846(19) 0.43939(18) 0.0472(9) Uani 1 4 d .
C(35) C 0.5235(4) 0.5151(2) 0.3811(2) 0.0495(9) Uani 1 4 d .
C(36) C 0.5733(3) 0.56074(18) 0.33443(18) 0.0402(8) Uani 1 4 d .
C(37) C 1.3602(3) 0.71659(14) 0.23627(15) 0.0276(6) Uani 1 4 d .
C(38) C 1.4487(3) 0.72828(16) 0.18298(16) 0.0334(7) Uani 1 4 d .
C(39) C 1.3393(3) 0.72048(15) 0.11418(15) 0.0304(6) Uani 1 4 d .
C(40) C 1.2110(3) 0.68989(14) 0.13315(14) 0.0263(6) Uani 1 4 d .
C(41) C 1.0001(10) 0.5627(5) 0.0396(6) 0.050(3) Uani 0.5 4 d .
C(42) C 1.0204(12) 0.5316(5) 0.0338(5) 0.048(2) Uani 0.5 4 d .
C(43) C 0.8796(4) 0.52041(19) -0.0071(2) 0.0570(11) Uani 1 4 d .
H(4A) H 0.96788 0.66345 0.47863 0.0517 Uiso 1 4 calc R
H(4B) H 1.00266 0.63677 0.55478 0.0517 Uiso 1 4 calc R
H(4C) H 0.99765 0.71079 0.54182 0.0517 Uiso 1 4 calc R
H(5) H 1.24682 0.68388 0.6287 0.0442 Uiso 1 4 calc R
H(6) H 1.49416 0.68593 0.63661 0.0518 Uiso 1 4 calc R
H(7) H 1.58351 0.67394 0.53826 0.0512 Uiso 1 4 calc R
H(8) H 1.42044 0.6629 0.43259 0.0386 Uiso 1 4 calc R
H(12A) H 1.07314 0.46907 0.3629 0.0470 Uiso 1 4 calc R
H(12B) H 1.04403 0.39533 0.35423 0.0470 Uiso 1 4 calc R
H(12C) H 1.19425 0.42045 0.40063 0.0470 Uiso 1 4 calc R
H(13) H 1.25596 0.33853 0.31199 0.0404 Uiso 1 4 calc R
H(14) H 1.36442 0.33296 0.22042 0.0457 Uiso 1 4 calc R
H(15) H 1.36773 0.42148 0.15235 0.0431 Uiso 1 4 calc R
H(16) H 1.2536 0.51324 0.17456 0.0319 Uiso 1 4 calc R
H(20A) H 0.58135 0.55147 0.1635 0.0386 Uiso 1 4 calc R
H(20B) H 0.4157 0.55996 0.12278 0.0386 Uiso 1 4 calc R
H(20C) H 0.51151 0.50425 0.10316 0.0386 Uiso 1 4 calc R
H(21) H 0.39382 0.56532 -0.01013 0.0336 Uiso 1 4 calc R
H(22) H 0.453 0.62848 -0.09288 0.0355 Uiso 1 4 calc R
H(23) H 0.65852 0.69308 -0.06554 0.0364 Uiso 1 4 calc R
H(24) H 0.8037 0.69193 0.04457 0.0303 Uiso 1 4 calc R
H(28A) H 0.68166 0.7241 0.38781 0.0423 Uiso 1 4 calc R
H(28B) H 0.67876 0.77306 0.44749 0.0423 Uiso 1 4 calc R
H(28C) H 0.53266 0.75786 0.39153 0.0423 Uiso 1 4 calc R
H(29) H 0.56012 0.88066 0.39675 0.0400 Uiso 1 4 calc R
H(30) H 0.60991 0.96659 0.33609 0.0399 Uiso 1 4 calc R
H(31) H 0.75172 0.95537 0.25621 0.0366 Uiso 1 4 calc R
H(32) H 0.84609 0.85719 0.2401 0.0295 Uiso 1 4 calc R
H(33A) H 0.86601 0.53004 0.43544 0.0506 Uiso 1 4 calc R
H(33B) H 0.80181 0.47052 0.38914 0.0506 Uiso 1 4 calc R
H(34A) H 0.66022 0.54273 0.47288 0.0567 Uiso 1 4 calc R
H(34B) H 0.65526 0.46771 0.4628 0.0567 Uiso 1 4 calc R
H(35A) H 0.49615 0.47437 0.35817 0.0594 Uiso 1 4 calc R
H(35B) H 0.43951 0.53182 0.39695 0.0594 Uiso 1 4 calc R
H(36A) H 0.5267 0.55131 0.28628 0.0483 Uiso 1 4 calc R
H(36B) H 0.54814 0.60416 0.34458 0.0483 Uiso 1 4 calc R
H(37A) H 1.3861 0.67569 0.25899 0.0331 Uiso 1 4 calc R
H(37B) H 1.37827 0.75 0.27124 0.0331 Uiso 1 4 calc R
H(38A) H 1.52877 0.69752 0.18778 0.0401 Uiso 1 4 calc R
H(38B) H 1.49039 0.77103 0.18763 0.0401 Uiso 1 4 calc R
H(39A) H 1.31227 0.76157 0.0921 0.0365 Uiso 1 4 calc R
H(39B) H 1.37937 0.69351 0.08311 0.0365 Uiso 1 4 calc R
H(40A) H 1.11972 0.69957 0.09924 0.0315 Uiso 1 4 calc R
H(40B) H 1.22345 0.64386 0.13652 0.0315 Uiso 1 4 calc R

loop_
_atom_site_aniso_label
_atom_site_aniso_U_11
_atom_site_aniso_U_22
_atom_site_aniso_U_33
_atom_site_aniso_U_12
_atom_site_aniso_U_13
_atom_site_aniso_U_23
Ru(1) 0.01738(13) 0.01575(12) 0.01538(12) -0.00379(7) 0.00367(8) 0.00022(7)
Ru(2) 0.01749(13) 0.01379(12) 0.01439(12) -0.00326(7) 0.00361(8) -0.00002(7)
O(1) 0.0234(10) 0.0253(10) 0.0158(9) -0.0076(8) 0.0038(8) 0.0012(7)
O(2) 0.0217(10) 0.0260(10) 0.0154(9) -0.0077(8) 0.0032(7) -0.0000(7)
O(3) 0.0211(9) 0.0169(9) 0.0242(9) -0.0034(7) 0.0075(8) 0.0016(7)
O(4) 0.0219(9) 0.0152(9) 0.0241(9) -0.0026(7) 0.0086(8) 0.0028(7)
O(5) 0.0201(9) 0.0225(9) 0.0173(9) -0.0047(7) 0.0020(7) 0.0003(7)
O(6) 0.0209(9) 0.0212(9) 0.0171(9) -0.0044(7) 0.0035(7) -0.0000(7)
O(7) 0.0225(10) 0.0192(9) 0.0241(10) -0.0032(8) 0.0096(8) 0.0005(7)
O(8) 0.0234(10) 0.0158(9) 0.0236(9) -0.0022(7) 0.0081(8) -0.0013(7)
O(9) 0.0223(10) 0.0390(12) 0.0329(11) -0.0034(9) 0.0077(9) 0.0158(9)
O(10) 0.0170(9) 0.0202(9) 0.0184(9) -0.0020(7) 0.0036(7) 0.0010(7)
O(11) 0.034(3) 0.037(3) 0.049(3) -0.005(2) 0.013(2) -0.012(2)
C(1) 0.0216(13) 0.0183(12) 0.0163(12) -0.0006(10) 0.0037(10) -0.0012(10)
C(2) 0.0237(14) 0.0182(13) 0.0188(13) -0.0028(10) 0.0010(11) 0.0011(10)
C(3) 0.0361(16) 0.0233(14) 0.0198(14) -0.0004(12) 0.0045(12) 0.0015(11)
C(4) 0.044(2) 0.064(2) 0.0251(16) 0.0053(17) 0.0159(14) -0.0037(15)
C(5) 0.054(2) 0.0358(17) 0.0182(14) 0.0005(15) 0.0026(14) 0.0017(12)
C(6) 0.049(2) 0.0419(19) 0.0276(17) -0.0048(16) -0.0136(15) 0.0050(14)
C(7) 0.0259(17) 0.052(2) 0.042(2) -0.0076(14) -0.0082(14) 0.0044(15)
C(8) 0.0263(16) 0.0377(17) 0.0298(16) -0.0057(13) 0.0013(13) 0.0019(13)
C(9) 0.0225(14) 0.0192(13) 0.0142(12) -0.0045(10) -0.0010(10) -0.0005(10)
C(10) 0.0167(13) 0.0181(13) 0.0271(14) -0.0016(10) 0.0013(11) 0.0015(10)
C(11) 0.0216(14) 0.0209(14) 0.0368(16) 0.0004(11) 0.0038(12) 0.0058(12)
C(12) 0.0437(19) 0.0322(17) 0.0429(19) 0.0083(14) 0.0129(15) 0.0185(14)
C(13) 0.0257(16) 0.0225(15) 0.052(2) 0.0018(12) 0.0064(14) 0.0101(13)
C(14) 0.0321(17) 0.0205(15) 0.063(2) 0.0073(12) 0.0131(16) -0.0004(14)
C(15) 0.0336(17) 0.0318(16) 0.0463(19) 0.0056(13) 0.0171(14) -0.0016(14)
C(16) 0.0267(15) 0.0200(14) 0.0341(16) 0.0010(11) 0.0091(12) 0.0013(11)
C(17) 0.0209(13) 0.0166(12) 0.0200(13) 0.0020(10) 0.0053(10) -0.0023(10)
C(18) 0.0205(13) 0.0186(12) 0.0198(13) 0.0033(10) 0.0033(10) -0.0028(10)
C(19) 0.0198(13) 0.0251(14) 0.0231(14) 0.0004(11) 0.0042(11) -0.0040(11)
C(20) 0.0258(15) 0.0401(17) 0.0290(15) -0.0127(13) 0.0029(12) -0.0019(13)
C(21) 0.0216(14) 0.0331(16) 0.0267(14) -0.0004(12) 0.0005(11) -0.0052(12)
C(22) 0.0318(16) 0.0304(15) 0.0219(14) 0.0096(12) -0.0030(12) -0.0031(12)
C(23) 0.0425(18) 0.0258(15) 0.0208(14) 0.0044(13) 0.0034(13) 0.0026(11)
C(24) 0.0304(15) 0.0204(13) 0.0227(14) -0.0011(11) 0.0018(12) -0.0005(11)
C(25) 0.0211(14) 0.0240(14) 0.0137(12) -0.0036(11) -0.0011(10) -0.0023(10)
C(26) 0.0190(13) 0.0225(13) 0.0194(13) -0.0001(11) -0.0015(10) -0.0034(10)
C(27) 0.0212(14) 0.0312(15) 0.0264(14) 0.0013(12) 0.0022(11) -0.0027(12)
C(28) 0.0356(17) 0.0409(18) 0.0351(17) 0.0016(14) 0.0199(14) -0.0020(14)
C(29) 0.0257(16) 0.0397(18) 0.0348(17) 0.0096(13) 0.0072(13) -0.0042(14)
C(30) 0.0311(16) 0.0295(16) 0.0348(16) 0.0118(13) -0.0012(13) -0.0031(13)
C(31) 0.0356(16) 0.0251(15) 0.0265(15) 0.0048(12) -0.0014(12) 0.0017(12)
C(32) 0.0252(14) 0.0262(14) 0.0197(13) 0.0003(11) -0.0003(11) -0.0019(11)
C(33) 0.0364(18) 0.045(2) 0.0427(19) -0.0032(15) 0.0053(15) 0.0211(16)
C(34) 0.053(2) 0.053(2) 0.0386(19) -0.0082(17) 0.0172(17) 0.0131(16)
C(35) 0.0336(19) 0.063(2) 0.057(2) -0.0107(17) 0.0200(17) 0.0091(19)
C(36) 0.0226(15) 0.053(2) 0.0443(19) -0.0045(14) 0.0058(14) 0.0108(16)
C(37) 0.0199(14) 0.0316(15) 0.0289(15) -0.0008(11) 0.0006(11) 0.0046(12)
C(38) 0.0214(15) 0.0416(18) 0.0381(17) 0.0004(13) 0.0085(13) 0.0038(14)
C(39) 0.0297(16) 0.0326(16) 0.0325(16) 0.0025(13) 0.0143(13) 0.0024(12)
C(40) 0.0289(15) 0.0286(15) 0.0223(14) 0.0016(12) 0.0080(12) -0.0046(11)
C(41) 0.028(4) 0.046(5) 0.073(6) 0.003(4) 0.005(4) -0.025(5)
C(42) 0.042(6) 0.057(6) 0.041(4) -0.015(5) 0.002(4) -0.012(5)
C(43) 0.042(2) 0.051(2) 0.074(3) -0.0030(18) 0.0071(19) -0.028(2)

loop_
_atom_type_symbol
_atom_type_description
_atom_type_scat_dispersion_real
_atom_type_scat_dispersion_imag
_atom_type_scat_source
H H 0.0000 0.0000
;
International Tables for Crystallography
(Vol. C, Table 6.1.1.4)
;
O O 0.0106 0.0060
;
International Tables for Crystallography
(Vol. C, Tables 4.2.6.8 and 6.1.1.4)
;
C C 0.0033 0.0016
;
International Tables for Crystallography
(Vol. C, Tables 4.2.6.8 and 6.1.1.4)
;
Ru Ru -1.2594 0.8363
;
International Tables for Crystallography
(Vol. C, Tables 4.2.6.8 and 6.1.1.4)
;

loop_
_geom_angle_atom_site_label_1
_geom_angle_atom_site_label_2
_geom_angle_atom_site_label_3
_geom_angle
_geom_angle_publ_flag
_geom_angle_site_symmetry_1
_geom_angle_site_symmetry_3
Ru(2) Ru(1) O(1) 89.58(6) yes . .
Ru(2) Ru(1) O(3) 89.44(6) yes . .
Ru(2) Ru(1) O(5) 89.46(6) yes . .
Ru(2) Ru(1) O(7) 89.89(6) yes . .
Ru(2) Ru(1) O(9) 176.65(6) yes . .
O(1) Ru(1) O(3) 88.28(7) yes . .
O(1) Ru(1) O(5) 179.04(8) yes . .
O(1) Ru(1) O(7) 90.30(7) yes . .
O(1) Ru(1) O(9) 90.24(7) yes . .
O(3) Ru(1) O(5) 91.75(7) yes . .
O(3) Ru(1) O(7) 178.43(7) yes . .
O(3) Ru(1) O(9) 87.21(8) yes . .
O(5) Ru(1) O(7) 89.67(7) yes . .
O(5) Ru(1) O(9) 90.72(7) yes . .
O(7) Ru(1) O(9) 93.46(8) yes . .
Ru(1) Ru(2) O(2) 89.98(6) yes . .
Ru(1) Ru(2) O(4) 89.93(6) yes . .
Ru(1) Ru(2) O(6) 89.89(6) yes . .
Ru(1) Ru(2) O(8) 89.45(6) yes . .
Ru(1) Ru(2) O(10) 173.12(5) yes . .
O(2) Ru(2) O(4) 88.74(7) yes . .
O(2) Ru(2) O(6) 179.83(8) yes . .
O(2) Ru(2) O(8) 90.12(7) yes . .
O(2) Ru(2) O(10) 92.76(7) yes . .
O(4) Ru(2) O(6) 91.36(7) yes . .
O(4) Ru(2) O(8) 178.71(7) yes . .
O(4) Ru(2) O(10) 83.84(7) yes . .
O(6) Ru(2) O(8) 89.77(7) yes . .
O(6) Ru(2) O(10) 87.38(7) yes . .
O(8) Ru(2) O(10) 96.84(7) yes . .
Ru(1) O(1) C(1) 118.35(17) yes . .
Ru(2) O(2) C(1) 117.80(16) yes . .
Ru(1) O(3) C(9) 118.65(16) yes . .
Ru(2) O(4) C(9) 117.80(18) yes . .
Ru(1) O(5) C(17) 118.52(16) yes . .
Ru(2) O(6) C(17) 118.53(17) yes . .
Ru(1) O(7) C(25) 118.16(18) yes . .
Ru(2) O(8) C(25) 118.53(17) yes . .
Ru(1) O(9) C(33) 123.09(18) yes . .
Ru(1) O(9) C(36) 125.42(19) yes . .
C(33) O(9) C(36) 110.0(3) yes . .
Ru(2) O(10) C(37) 116.52(16) yes . .
Ru(2) O(10) C(40) 114.42(15) yes . .
C(37) O(10) C(40) 104.9(2) yes . .
C(41) O(11) C(42) 29.9(7) yes 3_765 3_765
C(41) O(11) C(43) 108.4(5) yes 3_765 .
C(42) O(11) C(43) 79.2(6) yes 3_765 .
O(1) C(1) O(2) 124.3(2) yes . .
O(1) C(1) C(2) 117.8(2) yes . .
O(2) C(1) C(2) 117.9(2) yes . .
C(1) C(2) C(3) 121.7(3) yes . .
C(1) C(2) C(8) 118.0(3) yes . .
C(3) C(2) C(8) 120.2(2) yes . .
C(2) C(3) C(4) 123.2(2) yes . .
C(2) C(3) C(5) 117.8(3) yes . .
C(4) C(3) C(5) 118.9(3) yes . .
C(3) C(5) C(6) 122.2(3) yes . .
C(5) C(6) C(7) 119.7(3) yes . .
C(6) C(7) C(8) 119.4(3) yes . .
C(2) C(8) C(7) 120.7(3) yes . .
O(3) C(9) O(4) 124.2(2) yes . .
O(3) C(9) C(10) 118.3(2) yes . .
O(4) C(9) C(10) 117.5(2) yes . .
C(9) C(10) C(11) 122.2(3) yes . .
C(9) C(10) C(16) 117.5(2) yes . .
C(11) C(10) C(16) 120.3(3) yes . .
C(10) C(11) C(12) 123.6(3) yes . .
C(10) C(11) C(13) 117.3(3) yes . .
C(12) C(11) C(13) 119.0(3) yes . .
C(11) C(13) C(14) 122.5(3) yes . .
C(13) C(14) C(15) 119.5(3) yes . .
C(14) C(15) C(16) 119.5(3) yes . .
C(10) C(16) C(15) 120.8(3) yes . .
O(5) C(17) O(6) 123.6(2) yes . .
O(5) C(17) C(18) 119.9(2) yes . .
O(6) C(17) C(18) 116.6(2) yes . .
C(17) C(18) C(19) 123.0(2) yes . .
C(17) C(18) C(24) 117.3(2) yes . .
C(19) C(18) C(24) 119.6(2) yes . .
C(18) C(19) C(20) 124.4(2) yes . .
C(18) C(19) C(21) 117.4(3) yes . .
C(20) C(19) C(21) 118.1(2) yes . .
C(19) C(21) C(22) 122.4(3) yes . .
C(21) C(22) C(23) 119.8(3) yes . .
C(22) C(23) C(24) 119.1(3) yes . .
C(18) C(24) C(23) 121.7(3) yes . .
O(7) C(25) O(8) 123.9(3) yes . .
O(7) C(25) C(26) 119.2(3) yes . .
O(8) C(25) C(26) 116.9(2) yes . .
C(25) C(26) C(27) 123.1(3) yes . .
C(25) C(26) C(32) 117.1(3) yes . .
C(27) C(26) C(32) 119.7(3) yes . .
C(26) C(27) C(28) 124.4(3) yes . .
C(26) C(27) C(29) 117.5(3) yes . .
C(28) C(27) C(29) 118.0(3) yes . .
C(27) C(29) C(30) 122.1(3) yes . .
C(29) C(30) C(31) 120.3(3) yes . .
C(30) C(31) C(32) 118.8(3) yes . .
C(26) C(32) C(31) 121.6(3) yes . .
O(9) C(33) C(34) 105.3(3) yes . .
C(33) C(34) C(35) 102.6(3) yes . .
C(34) C(35) C(36) 103.1(3) yes . .
O(9) C(36) C(35) 106.0(3) yes . .
O(10) C(37) C(38) 105.4(2) yes . .
C(37) C(38) C(39) 104.8(2) yes . .
C(38) C(39) C(40) 103.3(2) yes . .
O(10) C(40) C(39) 103.9(2) yes . .
O(11) C(41) C(42) 52.4(11) yes 3_765 .
O(11) C(41) C(43) 107.6(7) yes 3_765 .
C(42) C(41) C(43) 63.4(11) yes . .
O(11) C(42) C(41) 97.7(14) yes 3_765 .
O(11) C(42) C(42) 98.4(8) yes 3_765 3_765
O(11) C(42) C(43) 143.7(9) yes 3_765 .
O(11) C(42) C(43) 58.1(6) yes 3_765 3_765
C(41) C(42) C(42) 140.3(13) yes . 3_765
C(41) C(42) C(43) 90.1(12) yes . .
C(41) C(42) C(43) 153.3(16) yes . 3_765
C(42) C(42) C(43) 56.8(5) yes 3_765 .
C(42) C(42) C(43) 46.5(4) yes 3_765 3_765
C(43) C(42) C(43) 103.3(6) yes . 3_765
O(11) C(43) C(41) 138.7(5) yes . .
O(11) C(43) C(42) 112.1(5) yes . .
O(11) C(43) C(42) 42.7(4) yes . 3_765
C(41) C(43) C(42) 26.6(6) yes . .
C(41) C(43) C(42) 101.2(6) yes . 3_765
C(42) C(43) C(42) 76.7(6) yes . 3_765
C(3) C(4) H(4A) 109.466 no . .
C(3) C(4) H(4B) 109.468 no . .
C(3) C(4) H(4C) 109.478 no . .
H(4A) C(4) H(4B) 109.468 no . .
H(4A) C(4) H(4C) 109.469 no . .
H(4B) C(4) H(4C) 109.478 no . .
C(3) C(5) H(5) 118.916 no . .
C(6) C(5) H(5) 118.910 no . .
C(5) C(6) H(6) 120.124 no . .
C(7) C(6) H(6) 120.127 no . .
C(6) C(7) H(7) 120.304 no . .
C(8) C(7) H(7) 120.311 no . .
C(2) C(8) H(8) 119.652 no . .
C(7) C(8) H(8) 119.649 no . .
C(11) C(12) H(12A) 109.471 no . .
C(11) C(12) H(12B) 109.480 no . .
C(11) C(12) H(12C) 109.476 no . .
H(12A) C(12) H(12B) 109.472 no . .
H(12A) C(12) H(12C) 109.462 no . .
H(12B) C(12) H(12C) 109.465 no . .
C(11) C(13) H(13) 118.765 no . .
C(14) C(13) H(13) 118.761 no . .
C(13) C(14) H(14) 120.253 no . .
C(15) C(14) H(14) 120.275 no . .
C(14) C(15) H(15) 120.231 no . .
C(16) C(15) H(15) 120.229 no . .
C(10) C(16) H(16) 119.592 no . .
C(15) C(16) H(16) 119.586 no . .
C(19) C(20) H(20A) 109.466 no . .
C(19) C(20) H(20B) 109.455 no . .
C(19) C(20) H(20C) 109.466 no . .
H(20A) C(20) H(20B) 109.481 no . .
H(20A) C(20) H(20C) 109.485 no . .
H(20B) C(20) H(20C) 109.475 no . .
C(19) C(21) H(21) 118.821 no . .
C(22) C(21) H(21) 118.825 no . .
C(21) C(22) H(22) 120.072 no . .
C(23) C(22) H(22) 120.078 no . .
C(22) C(23) H(23) 120.461 no . .
C(24) C(23) H(23) 120.452 no . .
C(18) C(24) H(24) 119.168 no . .
C(23) C(24) H(24) 119.180 no . .
C(27) C(28) H(28A) 109.478 no . .
C(27) C(28) H(28B) 109.473 no . .
C(27) C(28) H(28C) 109.483 no . .
H(28A) C(28) H(28B) 109.475 no . .
H(28A) C(28) H(28C) 109.459 no . .
H(28B) C(28) H(28C) 109.459 no . .
C(27) C(29) H(29) 118.935 no . .
C(30) C(29) H(29) 118.930 no . .
C(29) C(30) H(30) 119.875 no . .
C(31) C(30) H(30) 119.862 no . .
C(30) C(31) H(31) 120.593 no . .
C(32) C(31) H(31) 120.592 no . .
C(26) C(32) H(32) 119.215 no . .
C(31) C(32) H(32) 119.193 no . .
O(9) C(33) H(33A) 110.685 no . .
O(9) C(33) H(33B) 110.671 no . .
C(34) C(33) H(33A) 110.695 no . .
C(34) C(33) H(33B) 110.683 no . .
H(33A) C(33) H(33B) 108.786 no . .
C(33) C(34) H(34A) 111.245 no . .
C(33) C(34) H(34B) 111.253 no . .
C(35) C(34) H(34A) 111.252 no . .
C(35) C(34) H(34B) 111.255 no . .
H(34A) C(34) H(34B) 109.155 no . .
C(34) C(35) H(35A) 111.142 no . .
C(34) C(35) H(35B) 111.138 no . .
C(36) C(35) H(35A) 111.148 no . .
C(36) C(35) H(35B) 111.156 no . .
H(35A) C(35) H(35B) 109.090 no . .
O(9) C(36) H(36A) 110.535 no . .
O(9) C(36) H(36B) 110.525 no . .
C(35) C(36) H(36A) 110.528 no . .
C(35) C(36) H(36B) 110.524 no . .
H(36A) C(36) H(36B) 108.693 no . .
O(10) C(37) H(37A) 110.655 no . .
O(10) C(37) H(37B) 110.649 no . .
C(38) C(37) H(37A) 110.663 no . .
C(38) C(37) H(37B) 110.651 no . .
H(37A) C(37) H(37B) 108.776 no . .
C(37) C(38) H(38A) 110.791 no . .
C(37) C(38) H(38B) 110.793 no . .
C(39) C(38) H(38A) 110.778 no . .
C(39) C(38) H(38B) 110.797 no . .
H(38A) C(38) H(38B) 108.859 no . .
C(38) C(39) H(39A) 111.105 no . .
C(38) C(39) H(39B) 111.117 no . .
C(40) C(39) H(39A) 111.110 no . .
C(40) C(39) H(39B) 111.120 no . .
H(39A) C(39) H(39B) 109.060 no . .
O(10) C(40) H(40A) 110.972 no . .
O(10) C(40) H(40B) 110.985 no . .
C(39) C(40) H(40A) 110.979 no . .
C(39) C(40) H(40B) 110.967 no . .
H(40A) C(40) H(40B) 108.981 no . .

loop_
_geom_bond_atom_site_label_1
_geom_bond_atom_site_label_2
_geom_bond_distance
_geom_bond_publ_flag
_geom_bond_site_symmetry_2
Ru(1) Ru(2) 2.2637(5) yes .
Ru(1) O(1) 2.0576(17) yes .
Ru(1) O(3) 2.0509(18) yes .
Ru(1) O(5) 2.0640(17) yes .
Ru(1) O(7) 2.0636(18) yes .
Ru(1) O(9) 2.347(2) yes .
Ru(2) O(2) 2.0631(17) yes .
Ru(2) O(4) 2.0567(18) yes .
Ru(2) O(6) 2.0536(17) yes .
Ru(2) O(8) 2.0627(18) yes .
Ru(2) O(10) 2.361(2) yes .
O(1) C(1) 1.274(3) yes .
O(2) C(1) 1.269(3) yes .
O(3) C(9) 1.267(3) yes .
O(4) C(9) 1.269(3) yes .
O(5) C(17) 1.269(3) yes .
O(6) C(17) 1.273(3) yes .
O(7) C(25) 1.267(3) yes .
O(8) C(25) 1.272(4) yes .
O(9) C(33) 1.447(4) yes .
O(9) C(36) 1.424(4) yes .
O(10) C(37) 1.446(3) yes .
O(10) C(40) 1.452(3) yes .
O(11) C(41) 1.408(12) yes 3_765
O(11) C(42) 1.126(12) yes 3_765
O(11) C(43) 1.410(6) yes .
C(1) C(2) 1.490(3) yes .
C(2) C(3) 1.406(4) yes .
C(2) C(8) 1.389(4) yes .
C(3) C(4) 1.486(5) yes .
C(3) C(5) 1.390(4) yes .
C(5) C(6) 1.372(5) yes .
C(6) C(7) 1.392(5) yes .
C(7) C(8) 1.385(4) yes .
C(9) C(10) 1.489(4) yes .
C(10) C(11) 1.408(4) yes .
C(10) C(16) 1.389(5) yes .
C(11) C(12) 1.506(5) yes .
C(11) C(13) 1.387(4) yes .
C(13) C(14) 1.383(6) yes .
C(14) C(15) 1.384(5) yes .
C(15) C(16) 1.383(4) yes .
C(17) C(18) 1.495(3) yes .
C(18) C(19) 1.405(4) yes .
C(18) C(24) 1.400(4) yes .
C(19) C(20) 1.505(4) yes .
C(19) C(21) 1.399(4) yes .
C(21) C(22) 1.382(5) yes .
C(22) C(23) 1.384(4) yes .
C(23) C(24) 1.380(4) yes .
C(25) C(26) 1.492(4) yes .
C(26) C(27) 1.408(4) yes .
C(26) C(32) 1.400(4) yes .
C(27) C(28) 1.506(5) yes .
C(27) C(29) 1.398(4) yes .
C(29) C(30) 1.382(5) yes .
C(30) C(31) 1.383(5) yes .
C(31) C(32) 1.384(4) yes .
C(33) C(34) 1.497(6) yes .
C(34) C(35) 1.508(5) yes .
C(35) C(36) 1.506(6) yes .
C(37) C(38) 1.531(5) yes .
C(38) C(39) 1.535(4) yes .
C(39) C(40) 1.505(5) yes .
C(41) C(42) 0.708(15) yes .
C(41) C(43) 1.582(10) yes .
C(42) C(42) 1.896(14) yes 3_765
C(42) C(43) 1.414(10) yes .
C(42) C(43) 1.631(12) yes 3_765
C(4) H(4A) 0.980 no .
C(4) H(4B) 0.980 no .
C(4) H(4C) 0.980 no .
C(5) H(5) 0.950 no .
C(6) H(6) 0.950 no .
C(7) H(7) 0.950 no .
C(8) H(8) 0.950 no .
C(12) H(12A) 0.980 no .
C(12) H(12B) 0.980 no .
C(12) H(12C) 0.980 no .
C(13) H(13) 0.950 no .
C(14) H(14) 0.950 no .
C(15) H(15) 0.950 no .
C(16) H(16) 0.950 no .
C(20) H(20A) 0.980 no .
C(20) H(20B) 0.980 no .
C(20) H(20C) 0.980 no .
C(21) H(21) 0.950 no .
C(22) H(22) 0.950 no .
C(23) H(23) 0.950 no .
C(24) H(24) 0.950 no .
C(28) H(28A) 0.980 no .
C(28) H(28B) 0.980 no .
C(28) H(28C) 0.980 no .
C(29) H(29) 0.950 no .
C(30) H(30) 0.950 no .
C(31) H(31) 0.950 no .
C(32) H(32) 0.950 no .
C(33) H(33A) 0.990 no .
C(33) H(33B) 0.990 no .
C(34) H(34A) 0.990 no .
C(34) H(34B) 0.990 no .
C(35) H(35A) 0.990 no .
C(35) H(35B) 0.990 no .
C(36) H(36A) 0.990 no .
C(36) H(36B) 0.990 no .
C(37) H(37A) 0.990 no .
C(37) H(37B) 0.990 no .
C(38) H(38A) 0.990 no .
C(38) H(38B) 0.990 no .
C(39) H(39A) 0.990 no .
C(39) H(39B) 0.990 no .
C(40) H(40A) 0.990 no .
C(40) H(40B) 0.990 no .

loop_
_geom_contact_atom_site_label_1
_geom_contact_atom_site_label_2
_geom_contact_distance
_geom_contact_publ_flag
_geom_contact_site_symmetry_2
O(1) C(3) 2.905(3) no .
O(1) C(4) 2.798(4) no .
O(1) C(8) 3.548(3) no .
O(1) C(9) 3.480(3) no .
O(1) C(25) 3.531(3) no .
O(1) C(33) 3.377(4) no .
O(2) C(3) 3.589(3) no .
O(2) C(8) 2.816(3) no .
O(2) C(9) 3.494(3) no .
O(2) C(25) 3.536(3) no .
O(2) C(37) 3.259(4) no .
O(3) C(1) 3.494(3) no .
O(3) C(11) 2.896(3) no .
O(3) C(12) 2.807(4) no .
O(3) C(16) 3.550(4) no .
O(3) C(17) 3.597(3) no .
O(3) C(33) 3.475(4) no .
O(4) C(1) 3.500(3) no .
O(4) C(16) 2.778(3) no .
O(4) C(17) 3.598(3) no .
O(4) C(37) 3.392(3) no .
O(4) C(40) 3.231(4) no .
O(5) C(9) 3.594(3) no .
O(5) C(19) 2.902(3) no .
O(5) C(20) 2.762(3) no .
O(5) C(25) 3.550(3) no .
O(5) C(36) 3.556(4) no .
O(6) C(9) 3.582(3) no .
O(6) C(24) 2.720(3) no .
O(6) C(25) 3.563(3) no .
O(6) C(40) 3.123(4) no .
O(7) C(1) 3.553(3) no .
O(7) C(17) 3.534(3) no .
O(7) C(27) 2.909(4) no .
O(7) C(28) 2.793(4) no .
O(7) C(36) 3.589(4) no .
O(8) C(1) 3.547(3) no .
O(8) C(17) 3.518(3) no .
O(8) C(32) 2.730(3) no .
O(11) O(11) 3.150(6) no 3_765
C(1) C(4) 3.004(5) no .
C(2) C(6) 2.777(4) no .
C(3) C(7) 2.803(5) no .
C(5) C(8) 2.752(5) no .
C(9) C(12) 3.039(4) no .
C(10) C(14) 2.777(4) no .
C(11) C(15) 2.809(5) no .
C(13) C(16) 2.746(4) no .
C(17) C(20) 3.072(4) no .
C(18) C(22) 2.787(4) no .
C(19) C(23) 2.819(4) no .
C(21) C(24) 2.742(4) no .
C(25) C(28) 3.074(5) no .
C(26) C(30) 2.784(4) no .
C(27) C(31) 2.823(4) no .
C(29) C(32) 2.747(5) no .
C(41) C(41) 3.119(15) no 3_765
O(3) C(30) 3.352(3) no 2_645
O(3) C(31) 3.334(3) no 2_645
O(6) C(41) 3.456(12) no .
O(8) C(14) 3.435(4) no 2_755
O(10) C(13) 3.386(3) no 2_755
O(11) C(20) 3.587(5) no 3_665
O(11) C(21) 3.585(6) no 3_665
C(3) C(24) 3.521(4) no 4_565
C(5) C(24) 3.501(4) no 4_565
C(9) C(30) 3.568(4) no 2_645
C(10) C(30) 3.382(4) no 2_645
C(11) C(30) 3.556(4) no 2_645
C(13) O(10) 3.386(3) no 2_745
C(13) C(37) 3.528(4) no 2_745
C(14) O(8) 3.435(4) no 2_745
C(18) C(41) 3.584(11) no .
C(20) O(11) 3.587(5) no 3_665
C(21) O(11) 3.585(6) no 3_665
C(22) C(26) 3.578(4) no 4_464
C(22) C(27) 3.560(4) no 4_464
C(24) C(3) 3.521(4) no 4_464
C(24) C(5) 3.501(4) no 4_464
C(24) C(41) 3.429(10) no .
C(26) C(22) 3.578(4) no 4_565
C(27) C(22) 3.560(4) no 4_565
C(30) O(3) 3.352(3) no 2_655
C(30) C(9) 3.568(4) no 2_655
C(30) C(10) 3.382(4) no 2_655
C(30) C(11) 3.556(4) no 2_655
C(31) O(3) 3.334(3) no 2_655
C(37) C(13) 3.528(4) no 2_755
C(41) O(6) 3.456(12) no .
C(41) C(18) 3.584(11) no .
C(41) C(24) 3.429(10) no .
Ru(1) H(33A) 3.3327 no .
Ru(1) H(36A) 3.5901 no .
Ru(1) H(36B) 3.5004 no .
Ru(2) H(37A) 3.2463 no .
Ru(2) H(37B) 3.5571 no .
Ru(2) H(40A) 3.4270 no .
Ru(2) H(40B) 3.2906 no .
O(1) H(4A) 2.0385 no .
O(1) H(4B) 3.2893 no .
O(1) H(4C) 3.5286 no .
O(1) H(12A) 3.4767 no .
O(1) H(33A) 2.7576 no .
O(2) H(8) 2.5530 no .
O(2) H(37A) 2.9909 no .
O(2) H(37B) 3.1066 no .
O(3) H(12A) 2.0736 no .
O(3) H(12B) 3.2576 no .
O(3) H(12C) 3.5707 no .
O(3) H(33A) 3.4548 no .
O(3) H(33B) 3.3201 no .
O(4) H(16) 2.4792 no .
O(4) H(37A) 2.8624 no .
O(4) H(40B) 2.6731 no .
O(5) H(20A) 1.9740 no .
O(5) H(20B) 3.3315 no .
O(5) H(20C) 3.4240 no .
O(5) H(36A) 3.1828 no .
O(6) H(24) 2.3781 no .
O(6) H(40A) 2.7242 no .
O(6) H(40B) 3.1678 no .
O(7) H(4A) 3.4894 no .
O(7) H(28A) 2.0166 no .
O(7) H(28B) 3.4683 no .
O(7) H(28C) 3.3533 no .
O(7) H(36B) 3.1247 no .
O(8) H(32) 2.4040 no .
O(9) H(34A) 2.7737 no .
O(9) H(34B) 3.1700 no .
O(9) H(35A) 2.8115 no .
O(9) H(35B) 3.1502 no .
O(10) H(38A) 3.1060 no .
O(10) H(38B) 2.9523 no .
O(10) H(39A) 2.7361 no .
O(10) H(39B) 3.1714 no .
C(1) H(4A) 2.5267 no .
C(1) H(8) 2.6053 no .
C(2) H(4A) 2.5959 no .
C(2) H(4B) 3.1793 no .
C(2) H(4C) 3.1432 no .
C(2) H(5) 3.2523 no .
C(2) H(7) 3.2676 no .
C(3) H(6) 3.2702 no .
C(3) H(8) 3.2783 no .
C(4) H(5) 2.6113 no .
C(5) H(4A) 3.2802 no .
C(5) H(4B) 2.7181 no .
C(5) H(4C) 2.7182 no .
C(5) H(7) 3.2492 no .
C(6) H(8) 3.2545 no .
C(7) H(5) 3.2434 no .
C(8) H(6) 3.2565 no .
C(9) H(12A) 2.5726 no .
C(9) H(16) 2.5936 no .
C(10) H(12A) 2.6253 no .
C(10) H(12B) 3.1929 no .
C(10) H(12C) 3.1759 no .
C(10) H(13) 3.2473 no .
C(10) H(15) 3.2673 no .
C(11) H(14) 3.2795 no .
C(11) H(16) 3.2810 no .
C(12) H(13) 2.6202 no .
C(12) H(33B) 3.3125 no .
C(13) H(12A) 3.2934 no .
C(13) H(12B) 2.7357 no .
C(13) H(12C) 2.7357 no .
C(13) H(15) 3.2502 no .
C(14) H(16) 3.2472 no .
C(15) H(13) 3.2413 no .
C(16) H(14) 3.2513 no .
C(17) H(20A) 2.6140 no .
C(17) H(24) 2.5983 no .
C(18) H(20A) 2.6371 no .
C(18) H(20B) 3.1916 no .
C(18) H(20C) 3.1855 no .
C(18) H(21) 3.2555 no .
C(18) H(23) 3.2837 no .
C(19) H(22) 3.2879 no .
C(19) H(24) 3.2790 no .
C(20) H(21) 2.6140 no .
C(20) H(36A) 3.3539 no .
C(21) H(20A) 3.2958 no .
C(21) H(20B) 2.7280 no .
C(21) H(20C) 2.7280 no .
C(21) H(23) 3.2539 no .
C(22) H(24) 3.2380 no .
C(23) H(21) 3.2442 no .
C(24) H(22) 3.2428 no .
C(25) H(28A) 2.6179 no .
C(25) H(32) 2.5923 no .
C(26) H(28A) 2.6396 no .
C(26) H(28B) 3.1782 no .
C(26) H(28C) 3.2037 no .
C(26) H(29) 3.2580 no .
C(26) H(31) 3.2865 no .
C(27) H(30) 3.2841 no .
C(27) H(32) 3.2815 no .
C(28) H(29) 2.6138 no .
C(29) H(28A) 3.2948 no .
C(29) H(28B) 2.7266 no .
C(29) H(28C) 2.7267 no .
C(29) H(31) 3.2579 no .
C(30) H(32) 3.2380 no .
C(31) H(29) 3.2481 no .
C(32) H(30) 3.2423 no .
C(33) H(12A) 3.2324 no .
C(33) H(35A) 2.7352 no .
C(33) H(35B) 3.1977 no .
C(33) H(36A) 3.0629 no .
C(33) H(36B) 2.9653 no .
C(34) H(36A) 3.1809 no .
C(34) H(36B) 2.8210 no .
C(35) H(33A) 3.1844 no .
C(35) H(33B) 2.7683 no .
C(36) H(20A) 3.4768 no .
C(36) H(33A) 3.1005 no .
C(36) H(33B) 2.9127 no .
C(36) H(34A) 2.7508 no .
C(36) H(34B) 3.2134 no .
C(37) H(39A) 2.9981 no .
C(37) H(39B) 3.1794 no .
C(37) H(40A) 3.1651 no .
C(37) H(40B) 2.6309 no .
C(38) H(40A) 3.2333 no .
C(38) H(40B) 2.7804 no .
C(39) H(37A) 3.0098 no .
C(39) H(37B) 3.1700 no .
C(40) H(37A) 2.7063 no .
C(40) H(37B) 3.1405 no .
C(40) H(38A) 2.9542 no .
C(40) H(38B) 3.1359 no .
H(4A) H(5) 3.5488 no .
H(4A) H(28A) 3.1694 no .
H(4A) H(28B) 3.5417 no .
H(4A) H(33A) 3.0668 no .
H(4B) H(5) 2.6381 no .
H(4B) H(33A) 3.3484 no .
H(4C) H(5) 2.6509 no .
H(4C) H(28B) 3.4357 no .
H(5) H(6) 2.3079 no .
H(6) H(7) 2.3479 no .
H(7) H(8) 2.3341 no .
H(8) H(37A) 3.4557 no .
H(12A) H(13) 3.5561 no .
H(12A) H(33A) 3.0041 no .
H(12A) H(33B) 2.7399 no .
H(12B) H(13) 2.6492 no .
H(12B) H(33B) 3.0133 no .
H(12C) H(13) 2.6634 no .
H(13) H(14) 2.3188 no .
H(14) H(15) 2.3413 no .
H(15) H(16) 2.3303 no .
H(16) H(40B) 2.8884 no .
H(20A) H(21) 3.5524 no .
H(20A) H(36A) 2.6492 no .
H(20B) H(21) 2.6462 no .
H(20B) H(36A) 3.2277 no .
H(20C) H(21) 2.6423 no .
H(21) H(22) 2.3158 no .
H(22) H(23) 2.3416 no .
H(23) H(24) 2.3243 no .
H(24) H(40A) 2.9387 no .
H(28A) H(29) 3.5525 no .
H(28A) H(36B) 2.8975 no .
H(28B) H(29) 2.6545 no .
H(28C) H(29) 2.6338 no .
H(28C) H(36B) 3.4278 no .
H(29) H(30) 2.3147 no .
H(30) H(31) 2.3396 no .
H(31) H(32) 2.3304 no .
H(33A) H(34A) 2.2637 no .
H(33A) H(34B) 2.5624 no .
H(33A) H(36B) 3.5111 no .
H(33B) H(34A) 2.8446 no .
H(33B) H(34B) 2.2595 no .
H(33B) H(35A) 2.8126 no .
H(33B) H(36A) 3.3956 no .
H(34A) H(35A) 2.8674 no .
H(34A) H(35B) 2.2946 no .
H(34A) H(36B) 2.8761 no .
H(34B) H(35A) 2.2939 no .
H(34B) H(35B) 2.5564 no .
H(35A) H(36A) 2.2552 no .
H(35A) H(36B) 2.8383 no .
H(35B) H(36A) 2.5911 no .
H(35B) H(36B) 2.2513 no .
H(37A) H(38A) 2.2398 no .
H(37A) H(38B) 2.8033 no .
H(37A) H(39B) 3.5585 no .
H(37A) H(40B) 2.6768 no .
H(37B) H(38A) 2.6922 no .
H(37B) H(38B) 2.2400 no .
H(37B) H(39A) 3.5334 no .
H(37B) H(40B) 3.5799 no .
H(38A) H(39A) 2.8186 no .
H(38A) H(39B) 2.2527 no .
H(38A) H(40B) 3.0536 no .
H(38B) H(39A) 2.2539 no .
H(38B) H(39B) 2.6943 no .
H(39A) H(40A) 2.2832 no .
H(39A) H(40B) 2.8596 no .
H(39B) H(40A) 2.5555 no .
H(39B) H(40B) 2.2821 no .
Ru(2) H(14) 3.5829 no 2_755
O(2) H(14) 3.5071 no 2_755
O(2) H(23) 3.2100 no 4_565
O(3) H(30) 2.8741 no 2_645
O(3) H(31) 2.8420 no 2_645
O(4) H(36A) 3.5689 no 1_655
O(5) H(30) 3.4424 no 2_645
O(5) H(31) 3.3167 no 2_645
O(5) H(38A) 2.8072 no 1_455
O(6) H(6) 3.4462 no 4_464
O(7) H(38A) 3.0210 no 1_455
O(8) H(5) 3.2332 no 4_464
O(8) H(6) 3.1172 no 4_464
O(8) H(14) 2.5444 no 2_755
O(9) H(31) 2.9913 no 2_645
O(10) H(6) 2.9735 no 4_464
O(10) H(13) 2.6313 no 2_755
O(10) H(14) 3.1326 no 2_755
O(11) H(16) 2.8932 no 3_765
O(11) H(20B) 2.8666 no 3_665
O(11) H(20C) 3.5903 no 3_665
O(11) H(21) 2.8087 no 3_665
O(11) H(29) 3.1367 no 2_645
O(11) H(40B) 3.0139 no 3_765
C(1) H(23) 3.2751 no 4_565
C(2) H(23) 3.1696 no 4_565
C(2) H(24) 3.4316 no 4_565
C(2) H(34B) 3.2042 no 3_766
C(3) H(23) 3.4491 no 4_565
C(3) H(24) 3.1574 no 4_565
C(3) H(33B) 3.4294 no 3_766
C(3) H(34B) 3.2995 no 3_766
C(4) H(12B) 3.0034 no 3_766
C(4) H(12C) 3.4194 no 3_766
C(4) H(38B) 3.5917 no 4_465
C(4) H(39A) 3.0353 no 4_465
C(4) H(39B) 3.5268 no 4_465
C(5) H(24) 2.9230 no 4_565
C(5) H(32) 3.0743 no 4_565
C(5) H(33B) 3.3377 no 3_766
C(5) H(34B) 3.3902 no 3_766
C(6) H(13) 3.1674 no 3_866
C(6) H(24) 3.0444 no 4_565
C(6) H(32) 3.3317 no 4_565
C(6) H(34B) 3.3886 no 3_766
C(6) H(35A) 3.4685 no 3_766
C(6) H(40A) 3.1235 no 4_565
C(7) H(13) 3.4874 no 3_866
C(7) H(24) 3.3561 no 4_565
C(7) H(28B) 3.5591 no 1_655
C(7) H(28C) 3.5418 no 1_655
C(7) H(34B) 3.2866 no 3_766
C(7) H(39A) 3.3659 no 4_565
C(7) H(40A) 3.1492 no 4_565
C(8) H(24) 3.5169 no 4_565
C(8) H(28C) 3.0870 no 1_655
C(8) H(34B) 3.2039 no 3_766
C(8) H(35B) 3.3506 no 1_655
C(8) H(36B) 3.5660 no 1_655
C(9) H(30) 2.9261 no 2_645
C(10) H(30) 2.9571 no 2_645
C(10) H(35A) 3.2018 no 1_655
C(10) H(35B) 3.4728 no 1_655
C(10) H(36A) 3.5160 no 1_655
C(11) H(30) 3.4986 no 2_645
C(11) H(35A) 3.0811 no 1_655
C(11) H(35B) 3.5321 no 1_655
C(12) H(4B) 2.6770 no 3_766
C(12) H(34A) 3.5969 no 3_766
C(12) H(38B) 3.5715 no 2_745
C(13) H(6) 2.8519 no 3_866
C(13) H(35A) 3.2362 no 1_655
C(13) H(37B) 3.0294 no 2_745
C(13) H(38B) 3.3385 no 2_745
C(14) H(6) 3.1042 no 3_866
C(14) H(32) 3.0886 no 2_745
C(14) H(35A) 3.5183 no 1_655
C(14) H(37B) 3.1858 no 2_745
C(15) H(20B) 3.4220 no 1_655
C(15) H(20C) 3.2775 no 1_655
C(15) H(22) 3.3926 no 3_765
C(15) H(23) 3.5536 no 3_765
C(15) H(32) 3.4418 no 2_745
C(16) H(20B) 3.0379 no 1_655
C(16) H(20C) 3.5542 no 1_655
C(16) H(30) 3.3406 no 2_645
C(16) H(35A) 3.4410 no 1_655
C(16) H(36A) 3.1691 no 1_655
C(17) H(38A) 3.0261 no 1_455
C(18) H(38A) 3.1999 no 1_455
C(18) H(39B) 3.2148 no 1_455
C(19) H(21) 3.5777 no 3_665
C(19) H(38A) 3.3912 no 1_455
C(19) H(39B) 2.8584 no 1_455
C(20) H(15) 3.1700 no 1_455
C(20) H(16) 3.0221 no 1_455
C(20) H(21) 3.5110 no 3_665
C(20) H(31) 3.5443 no 2_645
C(20) H(38A) 3.4764 no 1_455
C(20) H(39B) 3.3739 no 1_455
C(20) H(40B) 3.5089 no 1_455
C(21) H(20C) 2.9581 no 3_665
C(21) H(21) 3.5462 no 3_665
C(21) H(39B) 3.0087 no 1_455
C(22) H(15) 2.8294 no 3_765
C(22) H(20C) 3.0399 no 3_665
C(22) H(39B) 3.4725 no 1_455
C(23) H(4C) 3.4080 no 4_464
C(23) H(15) 3.0740 no 3_765
C(24) H(4C) 3.3941 no 4_464
C(25) H(5) 3.5721 no 4_464
C(25) H(14) 3.5073 no 2_755
C(25) H(22) 3.4822 no 4_565
C(25) H(38A) 3.3143 no 1_455
C(25) H(38B) 3.4388 no 1_455
C(26) H(5) 3.5963 no 4_464
C(26) H(22) 2.7379 no 4_565
C(26) H(38B) 3.1692 no 1_455
C(27) H(22) 2.8821 no 4_565
C(27) H(37B) 3.2151 no 1_455
C(27) H(38B) 3.5530 no 1_455
C(28) H(7) 3.5257 no 1_455
C(28) H(8) 3.1481 no 1_455
C(28) H(37B) 3.1379 no 1_455
C(29) H(21) 3.4216 no 4_565
C(29) H(22) 3.0811 no 4_565
C(30) H(20C) 3.5992 no 2_655
C(30) H(21) 3.5372 no 4_565
C(30) H(22) 3.1777 no 4_565
C(31) H(12B) 3.3553 no 2_655
C(31) H(20A) 3.3587 no 2_655
C(31) H(20C) 3.4476 no 2_655
C(31) H(22) 3.0676 no 4_565
C(31) H(33B) 3.5515 no 2_655
C(32) H(5) 2.9893 no 4_464
C(32) H(14) 3.3231 no 2_755
C(32) H(15) 3.5077 no 2_755
C(32) H(22) 2.8232 no 4_565
C(32) H(38B) 3.5031 no 1_455
C(33) H(31) 3.4157 no 2_645
C(34) H(12C) 3.5519 no 3_766
C(35) H(8) 3.5304 no 1_455
C(36) H(8) 3.4814 no 1_455
C(36) H(31) 3.5455 no 2_645
C(36) H(37A) 3.1959 no 1_455
C(37) H(13) 2.9036 no 2_755
C(37) H(14) 3.5101 no 2_755
C(37) H(28C) 3.2978 no 1_655
C(37) H(36B) 3.4474 no 1_655
C(38) H(4C) 3.2641 no 4_564
C(38) H(13) 3.0640 no 2_755
C(39) H(4C) 2.7490 no 4_564
C(39) H(7) 3.3983 no 4_464
C(39) H(13) 3.1648 no 2_755
C(39) H(20B) 3.4977 no 1_655
C(39) H(28B) 3.3565 no 4_564
C(40) H(6) 3.3623 no 4_464
C(40) H(7) 3.5346 no 4_464
C(40) H(13) 3.3512 no 2_755
C(40) H(20B) 3.4170 no 1_655
C(41) H(16) 3.3518 no .
C(41) H(24) 3.3402 no .
C(41) H(29) 3.2976 no 4_564
C(41) H(30) 3.5810 no 2_645
C(41) H(40A) 3.2598 no .
C(41) H(40B) 3.0592 no .
C(42) H(16) 3.1882 no .
C(42) H(29) 3.4348 no 4_564
C(42) H(30) 3.4451 no 2_645
C(42) H(40B) 3.4443 no .
C(43) H(15) 3.5217 no 3_765
C(43) H(16) 3.3979 no 3_765
C(43) H(21) 3.2531 no 3_665
C(43) H(29) 3.5635 no 4_564
H(4A) H(39A) 3.4002 no 4_465
H(4B) C(12) 2.6770 no 3_766
H(4B) H(12A) 2.9902 no 3_766
H(4B) H(12B) 2.1030 no 3_766
H(4B) H(12C) 2.5609 no 3_766
H(4B) H(33B) 2.9946 no 3_766
H(4B) H(38B) 3.3516 no 4_465
H(4B) H(39A) 3.0260 no 4_465
H(4C) C(23) 3.4080 no 4_565
H(4C) C(24) 3.3941 no 4_565
H(4C) C(38) 3.2641 no 4_465
H(4C) C(39) 2.7490 no 4_465
H(4C) H(12B) 3.1754 no 3_766
H(4C) H(23) 3.5741 no 4_565
H(4C) H(24) 3.5526 no 4_565
H(4C) H(38A) 3.4932 no 4_465
H(4C) H(38B) 2.9873 no 4_465
H(4C) H(39A) 2.2998 no 4_465
H(4C) H(39B) 2.5608 no 4_465
H(5) O(8) 3.2332 no 4_565
H(5) C(25) 3.5721 no 4_565
H(5) C(26) 3.5963 no 4_565
H(5) C(32) 2.9893 no 4_565
H(5) H(12B) 3.3154 no 3_766
H(5) H(24) 3.2608 no 4_565
H(5) H(32) 2.3924 no 4_565
H(5) H(33B) 3.3356 no 3_766
H(5) H(38B) 3.0951 no 4_465
H(6) O(6) 3.4462 no 4_565
H(6) O(8) 3.1172 no 4_565
H(6) O(10) 2.9735 no 4_565
H(6) C(13) 2.8519 no 3_866
H(6) C(14) 3.1042 no 3_866
H(6) C(40) 3.3623 no 4_565
H(6) H(13) 2.4059 no 3_866
H(6) H(14) 2.9123 no 3_866
H(6) H(24) 3.4540 no 4_565
H(6) H(32) 2.9241 no 4_565
H(6) H(35A) 3.4239 no 3_766
H(6) H(39A) 3.5194 no 4_565
H(6) H(40A) 2.8938 no 4_565
H(7) C(28) 3.5257 no 1_655
H(7) C(39) 3.3983 no 4_565
H(7) C(40) 3.5346 no 4_565
H(7) H(12C) 2.9643 no 3_866
H(7) H(13) 3.0617 no 3_866
H(7) H(28A) 3.5447 no 1_655
H(7) H(28B) 3.0698 no 1_655
H(7) H(28C) 3.3994 no 1_655
H(7) H(34A) 3.2502 no 1_655
H(7) H(39A) 2.5803 no 4_565
H(7) H(40A) 2.9541 no 4_565
H(8) C(28) 3.1481 no 1_655
H(8) C(35) 3.5304 no 1_655
H(8) C(36) 3.4814 no 1_655
H(8) H(28A) 3.1109 no 1_655
H(8) H(28B) 3.3536 no 1_655
H(8) H(28C) 2.5171 no 1_655
H(8) H(34A) 3.3944 no 1_655
H(8) H(35B) 2.9052 no 1_655
H(8) H(36B) 2.6828 no 1_655
H(12A) H(4B) 2.9902 no 3_766
H(12A) H(31) 3.4429 no 2_645
H(12B) C(4) 3.0034 no 3_766
H(12B) C(31) 3.3553 no 2_645
H(12B) H(4B) 2.1030 no 3_766
H(12B) H(4C) 3.1754 no 3_766
H(12B) H(5) 3.3154 no 3_766
H(12B) H(31) 3.3944 no 2_645
H(12B) H(38B) 2.7806 no 2_745
H(12B) H(39A) 3.2380 no 2_745
H(12C) C(4) 3.4194 no 3_766
H(12C) C(34) 3.5519 no 3_766
H(12C) H(4B) 2.5609 no 3_766
H(12C) H(7) 2.9643 no 3_866
H(12C) H(34A) 2.7190 no 3_766
H(12C) H(35A) 3.3710 no 1_655
H(12C) H(35B) 3.3347 no 1_655
H(12C) H(39A) 3.3958 no 2_745
H(13) O(10) 2.6313 no 2_745
H(13) C(6) 3.1674 no 3_866
H(13) C(7) 3.4874 no 3_866
H(13) C(37) 2.9036 no 2_745
H(13) C(38) 3.0640 no 2_745
H(13) C(39) 3.1648 no 2_745
H(13) C(40) 3.3512 no 2_745
H(13) H(6) 2.4059 no 3_866
H(13) H(7) 3.0617 no 3_866
H(13) H(37B) 2.6476 no 2_745
H(13) H(38B) 2.7413 no 2_745
H(13) H(39A) 2.7302 no 2_745
H(13) H(40A) 3.5226 no 2_745
H(14) Ru(2) 3.5829 no 2_745
H(14) O(2) 3.5071 no 2_745
H(14) O(8) 2.5444 no 2_745
H(14) O(10) 3.1326 no 2_745
H(14) C(25) 3.5073 no 2_745
H(14) C(32) 3.3231 no 2_745
H(14) C(37) 3.5101 no 2_745
H(14) H(6) 2.9123 no 3_866
H(14) H(22) 3.5187 no 3_765
H(14) H(23) 3.1344 no 3_765
H(14) H(32) 2.7165 no 2_745
H(14) H(37B) 2.9353 no 2_745
H(15) C(20) 3.1700 no 1_655
H(15) C(22) 2.8294 no 3_765
H(15) C(23) 3.0740 no 3_765
H(15) C(32) 3.5077 no 2_745
H(15) C(43) 3.5217 no 3_765
H(15) H(20A) 3.4088 no 1_655
H(15) H(20B) 3.0704 no 1_655
H(15) H(20C) 2.5674 no 1_655
H(15) H(22) 2.5318 no 3_765
H(15) H(23) 2.9853 no 3_765
H(15) H(32) 3.3430 no 2_745
H(16) O(11) 2.8932 no 3_765
H(16) C(20) 3.0221 no 1_655
H(16) C(41) 3.3518 no .
H(16) C(42) 3.1882 no .
H(16) C(43) 3.3979 no 3_765
H(16) H(20A) 3.2638 no 1_655
H(16) H(20B) 2.2784 no 1_655
H(16) H(20C) 3.1172 no 1_655
H(16) H(30) 3.5377 no 2_645
H(16) H(36A) 3.1138 no 1_655
H(20A) C(31) 3.3587 no 2_645
H(20A) H(15) 3.4088 no 1_455
H(20A) H(16) 3.2638 no 1_455
H(20A) H(30) 3.4352 no 2_645
H(20A) H(31) 2.8516 no 2_645
H(20A) H(38A) 3.2127 no 1_455
H(20B) O(11) 2.8666 no 3_665
H(20B) C(15) 3.4220 no 1_455
H(20B) C(16) 3.0379 no 1_455
H(20B) C(39) 3.4977 no 1_455
H(20B) C(40) 3.4170 no 1_455
H(20B) H(15) 3.0704 no 1_455
H(20B) H(16) 2.2784 no 1_455
H(20B) H(38A) 3.2912 no 1_455
H(20B) H(39B) 2.9594 no 1_455
H(20B) H(40B) 2.6131 no 1_455
H(20C) O(11) 3.5903 no 3_665
H(20C) C(15) 3.2775 no 1_455
H(20C) C(16) 3.5542 no 1_455
H(20C) C(21) 2.9581 no 3_665
H(20C) C(22) 3.0399 no 3_665
H(20C) C(30) 3.5992 no 2_645
H(20C) C(31) 3.4476 no 2_645
H(20C) H(15) 2.5674 no 1_455
H(20C) H(16) 3.1172 no 1_455
H(20C) H(21) 2.7067 no 3_665
H(20C) H(22) 2.8663 no 3_665
H(20C) H(30) 3.5942 no 2_645
H(20C) H(31) 3.3456 no 2_645
H(21) O(11) 2.8087 no 3_665
H(21) C(19) 3.5777 no 3_665
H(21) C(20) 3.5110 no 3_665
H(21) C(21) 3.5462 no 3_665
H(21) C(29) 3.4216 no 4_464
H(21) C(30) 3.5372 no 4_464
H(21) C(43) 3.2531 no 3_665
H(21) H(20C) 2.7067 no 3_665
H(21) H(21) 3.4050 no 3_665
H(21) H(29) 3.4714 no 4_464
H(21) H(39B) 3.3427 no 1_455
H(22) C(15) 3.3926 no 3_765
H(22) C(25) 3.4822 no 4_464
H(22) C(26) 2.7379 no 4_464
H(22) C(27) 2.8821 no 4_464
H(22) C(29) 3.0811 no 4_464
H(22) C(30) 3.1777 no 4_464
H(22) C(31) 3.0676 no 4_464
H(22) C(32) 2.8232 no 4_464
H(22) H(14) 3.5187 no 3_765
H(22) H(15) 2.5318 no 3_765
H(22) H(20C) 2.8663 no 3_665
H(22) H(28B) 3.5781 no 4_464
H(22) H(32) 3.3013 no 4_464
H(23) O(2) 3.2100 no 4_464
H(23) C(1) 3.2751 no 4_464
H(23) C(2) 3.1696 no 4_464
H(23) C(3) 3.4491 no 4_464
H(23) C(15) 3.5536 no 3_765
H(23) H(4C) 3.5741 no 4_464
H(23) H(14) 3.1344 no 3_765
H(23) H(15) 2.9853 no 3_765
H(24) C(2) 3.4316 no 4_464
H(24) C(3) 3.1574 no 4_464
H(24) C(5) 2.9230 no 4_464
H(24) C(6) 3.0444 no 4_464
H(24) C(7) 3.3561 no 4_464
H(24) C(8) 3.5169 no 4_464
H(24) C(41) 3.3402 no .
H(24) H(4C) 3.5526 no 4_464
H(24) H(5) 3.2608 no 4_464
H(24) H(6) 3.4540 no 4_464
H(28A) H(7) 3.5447 no 1_455
H(28A) H(8) 3.1109 no 1_455
H(28A) H(37A) 3.4996 no 1_455
H(28A) H(37B) 3.3046 no 1_455
H(28B) C(7) 3.5591 no 1_455
H(28B) C(39) 3.3565 no 4_465
H(28B) H(7) 3.0698 no 1_455
H(28B) H(8) 3.3536 no 1_455
H(28B) H(22) 3.5781 no 4_565
H(28B) H(39A) 2.9908 no 4_465
H(28B) H(39B) 3.0297 no 4_465
H(28B) H(40A) 3.2939 no 4_465
H(28C) C(7) 3.5418 no 1_455
H(28C) C(8) 3.0870 no 1_455
H(28C) C(37) 3.2978 no 1_455
H(28C) H(7) 3.3994 no 1_455
H(28C) H(8) 2.5171 no 1_455
H(28C) H(37A) 3.2290 no 1_455
H(28C) H(37B) 2.5302 no 1_455
H(29) O(11) 3.1367 no 2_655
H(29) C(41) 3.2976 no 4_465
H(29) C(42) 3.4348 no 4_465
H(29) C(43) 3.5635 no 4_465
H(29) H(21) 3.4714 no 4_565
H(30) O(3) 2.8741 no 2_655
H(30) O(5) 3.4424 no 2_655
H(30) C(9) 2.9261 no 2_655
H(30) C(10) 2.9571 no 2_655
H(30) C(11) 3.4986 no 2_655
H(30) C(16) 3.3406 no 2_655
H(30) C(41) 3.5810 no 2_655
H(30) C(42) 3.4451 no 2_655
H(30) H(16) 3.5377 no 2_655
H(30) H(20A) 3.4352 no 2_655
H(30) H(20C) 3.5942 no 2_655
H(31) O(3) 2.8420 no 2_655
H(31) O(5) 3.3167 no 2_655
H(31) O(9) 2.9913 no 2_655
H(31) C(20) 3.5443 no 2_655
H(31) C(33) 3.4157 no 2_655
H(31) C(36) 3.5455 no 2_655
H(31) H(12A) 3.4429 no 2_655
H(31) H(12B) 3.3944 no 2_655
H(31) H(20A) 2.8516 no 2_655
H(31) H(20C) 3.3456 no 2_655
H(31) H(33B) 2.8781 no 2_655
H(31) H(36A) 3.1885 no 2_655
H(32) C(5) 3.0743 no 4_464
H(32) C(6) 3.3317 no 4_464
H(32) C(14) 3.0886 no 2_755
H(32) C(15) 3.4418 no 2_755
H(32) H(5) 2.3924 no 4_464
H(32) H(6) 2.9241 no 4_464
H(32) H(14) 2.7165 no 2_755
H(32) H(15) 3.3430 no 2_755
H(32) H(22) 3.3013 no 4_565
H(32) H(33B) 3.5935 no 2_655
H(33A) H(33A) 3.4315 no 3_766
H(33B) C(3) 3.4294 no 3_766
H(33B) C(5) 3.3377 no 3_766
H(33B) C(31) 3.5515 no 2_645
H(33B) H(4B) 2.9946 no 3_766
H(33B) H(5) 3.3356 no 3_766
H(33B) H(31) 2.8781 no 2_645
H(33B) H(32) 3.5935 no 2_645
H(34A) C(12) 3.5969 no 3_766
H(34A) H(7) 3.2502 no 1_455
H(34A) H(8) 3.3944 no 1_455
H(34A) H(12C) 2.7190 no 3_766
H(34A) H(34B) 3.5298 no 3_666
H(34A) H(35B) 3.3907 no 3_666
H(34B) C(2) 3.2042 no 3_766
H(34B) C(3) 3.2995 no 3_766
H(34B) C(5) 3.3902 no 3_766
H(34B) C(6) 3.3886 no 3_766
H(34B) C(7) 3.2866 no 3_766
H(34B) C(8) 3.2039 no 3_766
H(34B) H(34A) 3.5298 no 3_666
H(34B) H(35B) 3.1652 no 3_666
H(35A) C(6) 3.4685 no 3_766
H(35A) C(10) 3.2018 no 1_455
H(35A) C(11) 3.0811 no 1_455
H(35A) C(13) 3.2362 no 1_455
H(35A) C(14) 3.5183 no 1_455
H(35A) C(16) 3.4410 no 1_455
H(35A) H(6) 3.4239 no 3_766
H(35A) H(12C) 3.3710 no 1_455
H(35B) C(8) 3.3506 no 1_455
H(35B) C(10) 3.4728 no 1_455
H(35B) C(11) 3.5321 no 1_455
H(35B) H(8) 2.9052 no 1_455
H(35B) H(12C) 3.3347 no 1_455
H(35B) H(34A) 3.3907 no 3_666
H(35B) H(34B) 3.1652 no 3_666
H(36A) O(4) 3.5689 no 1_455
H(36A) C(10) 3.5160 no 1_455
H(36A) C(16) 3.1691 no 1_455
H(36A) H(16) 3.1138 no 1_455
H(36A) H(31) 3.1885 no 2_645
H(36A) H(37A) 2.9628 no 1_455
H(36B) C(8) 3.5660 no 1_455
H(36B) C(37) 3.4474 no 1_455
H(36B) H(8) 2.6828 no 1_455
H(36B) H(37A) 2.5354 no 1_455
H(37A) C(36) 3.1959 no 1_655
H(37A) H(28A) 3.4996 no 1_655
H(37A) H(28C) 3.2290 no 1_655
H(37A) H(36A) 2.9628 no 1_655
H(37A) H(36B) 2.5354 no 1_655
H(37B) C(13) 3.0294 no 2_755
H(37B) C(14) 3.1858 no 2_755
H(37B) C(27) 3.2151 no 1_655
H(37B) C(28) 3.1379 no 1_655
H(37B) H(13) 2.6476 no 2_755
H(37B) H(14) 2.9353 no 2_755
H(37B) H(28A) 3.3046 no 1_655
H(37B) H(28C) 2.5302 no 1_655
H(38A) O(5) 2.8072 no 1_655
H(38A) O(7) 3.0210 no 1_655
H(38A) C(17) 3.0261 no 1_655
H(38A) C(18) 3.1999 no 1_655
H(38A) C(19) 3.3912 no 1_655
H(38A) C(20) 3.4764 no 1_655
H(38A) C(25) 3.3143 no 1_655
H(38A) H(4C) 3.4932 no 4_564
H(38A) H(20A) 3.2127 no 1_655
H(38A) H(20B) 3.2912 no 1_655
H(38B) C(4) 3.5917 no 4_564
H(38B) C(12) 3.5715 no 2_755
H(38B) C(13) 3.3385 no 2_755
H(38B) C(25) 3.4388 no 1_655
H(38B) C(26) 3.1692 no 1_655
H(38B) C(27) 3.5530 no 1_655
H(38B) C(32) 3.5031 no 1_655
H(38B) H(4B) 3.3516 no 4_564
H(38B) H(4C) 2.9873 no 4_564
H(38B) H(5) 3.0951 no 4_564
H(38B) H(12B) 2.7806 no 2_755
H(38B) H(13) 2.7413 no 2_755
H(39A) C(4) 3.0353 no 4_564
H(39A) C(7) 3.3659 no 4_464
H(39A) H(4A) 3.4002 no 4_564
H(39A) H(4B) 3.0260 no 4_564
H(39A) H(4C) 2.2998 no 4_564
H(39A) H(6) 3.5194 no 4_464
H(39A) H(7) 2.5803 no 4_464
H(39A) H(12B) 3.2380 no 2_755
H(39A) H(12C) 3.3958 no 2_755
H(39A) H(13) 2.7302 no 2_755
H(39A) H(28B) 2.9908 no 4_564
H(39B) C(4) 3.5268 no 4_564
H(39B) C(18) 3.2148 no 1_655
H(39B) C(19) 2.8584 no 1_655
H(39B) C(20) 3.3739 no 1_655
H(39B) C(21) 3.0087 no 1_655
H(39B) C(22) 3.4725 no 1_655
H(39B) H(4C) 2.5608 no 4_564
H(39B) H(20B) 2.9594 no 1_655
H(39B) H(21) 3.3427 no 1_655
H(39B) H(28B) 3.0297 no 4_564
H(40A) C(6) 3.1235 no 4_464
H(40A) C(7) 3.1492 no 4_464
H(40A) C(41) 3.2598 no .
H(40A) H(6) 2.8938 no 4_464
H(40A) H(7) 2.9541 no 4_464
H(40A) H(13) 3.5226 no 2_755
H(40A) H(28B) 3.2939 no 4_564
H(40B) O(11) 3.0139 no 3_765
H(40B) C(20) 3.5089 no 1_655
H(40B) C(41) 3.0592 no .
H(40B) C(42) 3.4443 no .
H(40B) H(20B) 2.6131 no 1_655
